data_7239699
loop_
_publ_author_name
'Voronin, Alexander P.'
'Volkova, Tatyana V.'
'Ilyukhin, Andrey B.'
'Proshin, Alexey N.'
'Perlovich, German L.'

_publ_section_title
;
 Substituent effect on the packing architecture of adamantane and
 memantine derivatives of sulfonamide molecular crystals
;
_journal_issue 2
_journal_name_full CrystEngComm
_journal_page_first 349
_journal_page_last 360
_journal_paper_doi 10.1039/C9CE01750J
_journal_volume 22
_journal_year 2020
_chemical_formula_moiety 'C17 H20 F3 N O2 S'
_chemical_formula_sum 'C17 H20 F3 N O2 S'
_chemical_formula_weight 359.4
_space_group_IT_number 2
_space_group_name_Hall '-P 1'
_space_group_name_H-M_alt 'P -1'
_symmetry_cell_setting triclinic
_symmetry_Int_Tables_number 2
_symmetry_space_group_name_Hall '-P 1'
_symmetry_space_group_name_H-M 'P -1'
_atom_sites_solution_hydrogens mixed
_audit_conform_dict_location ftp://ftp.iucr.org/pub/cif_core.dic
_audit_conform_dict_name cif_core.dic
_audit_conform_dict_version 2.4.3
_audit_creation_date 2017-04-03T01:18:22-00:00
_audit_creation_method 'WinGX routine CIF_UPDATE'
_audit_update_record
;
2019-10-31 deposited with the CCDC.	2019-12-03 downloaded from the CCDC.
;
_cell_angle_alpha 107.558(2)
_cell_angle_beta 90.903(2)
_cell_angle_gamma 102.794(2)
_cell_formula_units_Z 4
_cell_length_a 11.0703(5)
_cell_length_b 12.2683(5)
_cell_length_c 13.2315(6)
_cell_measurement_reflns_used 5603
_cell_measurement_temperature 120(2)
_cell_measurement_theta_max 28.65
_cell_measurement_theta_min 2.28
_cell_volume 1664.16(13)
_computing_cell_refinement 'Bruker SAINT'
_computing_data_collection 'Bruker APEX2'
_computing_data_reduction 'Bruker SAINT'
_computing_molecular_graphics 'Bruker SHELXTL'
_computing_publication_material 'Bruker SHELXTL'
_computing_structure_refinement 'SHELXL-2016/6 (Sheldrick, 2016)'
_computing_structure_solution 'SHELXS-2016 (Sheldrick, 2015)'
_diffrn_ambient_temperature 120(2)
_diffrn_measured_fraction_theta_full 0.999
_diffrn_measured_fraction_theta_max 0.912
_diffrn_measurement_device_type 'Bruker APEX-II CCD'
_diffrn_measurement_method '\f and \w scans'
_diffrn_radiation_monochromator graphite
_diffrn_radiation_type MoK\a
_diffrn_radiation_wavelength 0.71073
_diffrn_reflns_av_R_equivalents 0.0419
_diffrn_reflns_av_unetI/netI 0.0615
_diffrn_reflns_Laue_measured_fraction_full 0.999
_diffrn_reflns_Laue_measured_fraction_max 0.912
_diffrn_reflns_limit_h_max 15
_diffrn_reflns_limit_h_min -15
_diffrn_reflns_limit_k_max 15
_diffrn_reflns_limit_k_min -17
_diffrn_reflns_limit_l_max 17
_diffrn_reflns_limit_l_min -18
_diffrn_reflns_number 21801
_diffrn_reflns_point_group_measured_fraction_full 0.999
_diffrn_reflns_point_group_measured_fraction_max 0.912
_diffrn_reflns_theta_full 25.242
_diffrn_reflns_theta_max 29.599
_diffrn_reflns_theta_min 2.278
_diffrn_standards_number 0
_exptl_absorpt_coefficient_mu 0.235
_exptl_absorpt_correction_T_max 0.7459
_exptl_absorpt_correction_T_min 0.6159
_exptl_absorpt_correction_type multi-scan
_exptl_absorpt_process_details 'SADABS 2014/5'
_exptl_crystal_colour colourless
_exptl_crystal_density_diffrn 1.434
_exptl_crystal_description block
_exptl_crystal_F_000 752
_exptl_crystal_size_max 0.36
_exptl_crystal_size_mid 0.36
_exptl_crystal_size_min 0.06
_refine_diff_density_max 0.622
_refine_diff_density_min -0.549
_refine_diff_density_rms 0.062
_refine_ls_extinction_method none
_refine_ls_goodness_of_fit_ref 1.014
_refine_ls_hydrogen_treatment mixed
_refine_ls_matrix_type full
_refine_ls_number_parameters 481
_refine_ls_number_reflns 8546
_refine_ls_number_restraints 54
_refine_ls_restrained_S_all 1.017
_refine_ls_R_factor_all 0.0822
_refine_ls_R_factor_gt 0.0499
_refine_ls_shift/su_max 0.003
_refine_ls_shift/su_mean 0
_refine_ls_structure_factor_coef Fsqd
_refine_ls_weighting_details 'w=1/[\s^2^(Fo^2^)+(0.0600P)^2^+0.5000P] where P=(Fo^2^+2Fc^2^)/3'
_refine_ls_weighting_scheme calc
_refine_ls_wR_factor_gt 0.1146
_refine_ls_wR_factor_ref 0.1287
_reflns_Friedel_coverage 0
_reflns_number_gt 5933
_reflns_number_total 8546
_reflns_threshold_expression 'I > 2\s(I)'
_cod_data_source_file c9ce01750j2.cif
_cod_data_source_block 20
_cod_depositor_comments 'Adding full bibliography for 7239687--7239699.cif.'
_cod_database_code 7239699

loop_
_symmetry_equiv_pos_as_xyz
'x, y, z'
'-x, -y, -z'

loop_
_atom_site_label
_atom_site_type_symbol
_atom_site_fract_x
_atom_site_fract_y
_atom_site_fract_z
_atom_site_U_iso_or_equiv
_atom_site_adp_type
_atom_site_occupancy
_atom_site_site_symmetry_order
_atom_site_calc_flag
_atom_site_refinement_flags_posn
_atom_site_refinement_flags_adp
_atom_site_refinement_flags_occupancy
_atom_site_disorder_assembly
_atom_site_disorder_group
S1 S 0.92729(5) 0.51700(5) 0.16228(4) 0.02001(12) Uani 1 1 d . . . . .
S2 S 0.41314(4) 0.46304(4) 0.33489(4) 0.01854(12) Uani 1 1 d . . . . .
F1 F 0.8020(7) 0.1169(6) -0.1553(5) 0.095(2) Uani 0.65 1 d . U P A 1
F2 F 0.6451(3) 0.0023(3) -0.1161(3) 0.0770(10) Uani 0.65 1 d . U P A 1
F3 F 0.8256(3) 0.0200(2) -0.05535(19) 0.0511(7) Uani 0.65 1 d . U P A 1
F1B F 0.6376(6) 0.0696(6) -0.1592(5) 0.0828(19) Uiso 0.35 1 d . . P A 2
F2B F 0.8217(7) 0.1194(10) -0.1583(8) 0.0361(18) Uiso 0.35 1 d . . P A 2
F3B F 0.7413(8) -0.0038(7) -0.0791(6) 0.084(2) Uiso 0.35 1 d . . P A 2
F4 F 0.3639(15) 0.8613(14) 0.6568(12) 0.055(4) Uani 0.55 1 d . U P B 1
F5 F 0.4051(13) 0.9922(10) 0.5753(7) 0.037(2) Uani 0.55 1 d . U P B 1
F6 F 0.5446(15) 0.9038(10) 0.6000(12) 0.0370(19) Uani 0.55 1 d . U P B 1
F4B F 0.5353(18) 0.8939(14) 0.6151(15) 0.057(4) Uani 0.45 1 d . U P B 2
F5B F 0.3498(17) 0.8719(16) 0.6554(14) 0.0348(19) Uani 0.45 1 d . U P B 2
F6B F 0.4168(17) 0.9957(13) 0.5757(11) 0.051(4) Uani 0.45 1 d . U P B 2
O1 O 0.92435(14) 0.57447(14) 0.27309(11) 0.0272(3) Uani 1 1 d . . . . .
O2 O 1.04114(13) 0.48822(14) 0.12265(11) 0.0252(3) Uani 1 1 d . . . . .
O3 O 0.54270(12) 0.49509(13) 0.37496(10) 0.0229(3) Uani 1 1 d . . . . .
O4 O 0.37881(13) 0.39875(13) 0.22501(10) 0.0254(3) Uani 1 1 d . . . . .
N1 N 0.89271(15) 0.59781(15) 0.09532(13) 0.0190(4) Uani 1 1 d . . . . .
H1 H 0.904(2) 0.570(2) 0.028(2) 0.044(8) Uiso 1 1 d . . . . .
N2 N 0.34155(15) 0.38840(15) 0.40647(13) 0.0184(3) Uani 1 1 d . . . . .
H2 H 0.370(2) 0.421(2) 0.4709(19) 0.032(7) Uiso 1 1 d . . . . .
C1 C 0.79412(17) 0.66529(17) 0.11540(14) 0.0167(4) Uani 1 1 d . . . . .
C2 C 0.83011(19) 0.77125(18) 0.21690(16) 0.0231(4) Uani 1 1 d . . . . .
H2A H 0.91234 0.8208 0.212399 0.028 Uiso 1 1 calc R U . . .
H2B H 0.83581 0.743732 0.279482 0.028 Uiso 1 1 calc R U . . .
C3 C 0.7311(2) 0.84372(19) 0.22945(17) 0.0261(5) Uani 1 1 d . . . . .
H3A H 0.753944 0.912506 0.295902 0.031 Uiso 1 1 calc R U . . .
C4 C 0.7245(2) 0.88800(19) 0.13369(18) 0.0293(5) Uani 1 1 d . . . . .
H4A H 0.80633 0.938156 0.129026 0.035 Uiso 1 1 calc R U . . .
H4B H 0.662112 0.936011 0.142262 0.035 Uiso 1 1 calc R U . . .
C5 C 0.6886(2) 0.78301(18) 0.03187(17) 0.0251(5) Uani 1 1 d . . . . .
H5A H 0.684413 0.811882 -0.030855 0.03 Uiso 1 1 calc R U . . .
C6 C 0.78701(19) 0.71021(18) 0.01933(15) 0.0215(4) Uani 1 1 d . . . . .
H6A H 0.8691 0.759419 0.01398 0.026 Uiso 1 1 calc R U . . .
H6B H 0.765126 0.642596 -0.046878 0.026 Uiso 1 1 calc R U . . .
C7 C 0.66680(18) 0.58899(17) 0.12251(16) 0.0196(4) Uani 1 1 d . . . . .
H7A H 0.670459 0.55979 0.18429 0.023 Uiso 1 1 calc R U . . .
H7B H 0.644019 0.520124 0.057348 0.023 Uiso 1 1 calc R U . . .
C8 C 0.56814(18) 0.66149(18) 0.13481(16) 0.0215(4) Uani 1 1 d . . . . .
H8A H 0.485153 0.611426 0.139518 0.026 Uiso 1 1 calc R U . . .
C9 C 0.5621(2) 0.70597(19) 0.03901(16) 0.0253(5) Uani 1 1 d . . . . .
H9A H 0.538627 0.638272 -0.027015 0.03 Uiso 1 1 calc R U . . .
H9B H 0.498028 0.752143 0.046528 0.03 Uiso 1 1 calc R U . . .
C10 C 0.6046(2) 0.76649(19) 0.23699(16) 0.0250(5) Uani 1 1 d . . . . .
H10A H 0.540946 0.813248 0.247085 0.03 Uiso 1 1 calc R U . . .
H10B H 0.609038 0.737845 0.299038 0.03 Uiso 1 1 calc R U . . .
C11 C 0.81502(18) 0.38039(18) 0.12904(15) 0.0206(4) Uani 1 1 d . . . . .
C12 C 0.8220(2) 0.29191(19) 0.03620(16) 0.0243(4) Uani 1 1 d . . . . .
H12A H 0.883783 0.305174 -0.010581 0.029 Uiso 1 1 calc R U . . .
C13 C 0.7373(2) 0.1838(2) 0.01280(17) 0.0284(5) Uani 1 1 d . . . . .
C14 C 0.6450(2) 0.1653(2) 0.08029(19) 0.0318(5) Uani 1 1 d . . . . .
H14A H 0.586937 0.09122 0.063607 0.038 Uiso 1 1 calc R U . . .
C15 C 0.6380(2) 0.2545(2) 0.17129(19) 0.0311(5) Uani 1 1 d . . . . .
H15A H 0.574113 0.242366 0.21659 0.037 Uiso 1 1 calc R U . . .
C16 C 0.7233(2) 0.3613(2) 0.19680(17) 0.0258(5) Uani 1 1 d . . . . .
H16A H 0.719662 0.421855 0.260599 0.031 Uiso 1 1 calc R U . . .
C17 C 0.7468(3) 0.0864(2) -0.0838(2) 0.0482(7) Uani 1 1 d . . . . .
C18 C 0.20944(18) 0.31939(17) 0.38836(15) 0.0180(4) Uani 1 1 d . . . . .
C19 C 0.11737(19) 0.39118(19) 0.37386(17) 0.0236(4) Uani 1 1 d . . . . .
H19A H 0.132625 0.414899 0.30912 0.028 Uiso 1 1 calc R U . . .
H19B H 0.129117 0.463389 0.435737 0.028 Uiso 1 1 calc R U . . .
C20 C -0.0160(2) 0.3169(2) 0.36368(17) 0.0295(5) Uani 1 1 d . . . . .
H20A H -0.076033 0.363815 0.354006 0.035 Uiso 1 1 calc R U . . .
C21 C -0.0334(2) 0.2063(2) 0.26740(17) 0.0306(5) Uani 1 1 d . . . . .
H21A H -0.119735 0.158521 0.259657 0.037 Uiso 1 1 calc R U . . .
H21B H -0.018673 0.228734 0.201967 0.037 Uiso 1 1 calc R U . . .
C22 C 0.0577(2) 0.1344(2) 0.28220(18) 0.0316(5) Uani 1 1 d . . . . .
H22A H 0.045635 0.061846 0.219284 0.038 Uiso 1 1 calc R U . . .
C23 C 0.1917(2) 0.20836(19) 0.29166(17) 0.0273(5) Uani 1 1 d . . . . .
H23A H 0.251451 0.161835 0.300294 0.033 Uiso 1 1 calc R U . . .
H23B H 0.207385 0.230588 0.22623 0.033 Uiso 1 1 calc R U . . .
C24 C 0.1855(2) 0.2844(2) 0.48964(17) 0.0282(5) Uani 1 1 d . . . . .
H24A H 0.197649 0.356006 0.552227 0.034 Uiso 1 1 calc R U . . .
H24B H 0.245039 0.238543 0.500154 0.034 Uiso 1 1 calc R U . . .
C25 C 0.0517(2) 0.2102(2) 0.47917(19) 0.0384(6) Uani 1 1 d . . . . .
H25A H 0.036084 0.187422 0.545125 0.046 Uiso 1 1 calc R U . . .
C26 C -0.0393(2) 0.2822(2) 0.46442(18) 0.0378(6) Uani 1 1 d . . . . .
H26A H -0.02831 0.35377 0.526821 0.045 Uiso 1 1 calc R U . . .
H26B H -0.12567 0.235223 0.458752 0.045 Uiso 1 1 calc R U . . .
C27 C 0.0340(3) 0.0992(2) 0.3831(2) 0.0426(6) Uani 1 1 d . . . . .
H27A H -0.051804 0.050611 0.376554 0.051 Uiso 1 1 calc R U . . .
H27B H 0.092547 0.052041 0.392735 0.051 Uiso 1 1 calc R U . . .
C28 C 0.36745(18) 0.59819(18) 0.36063(15) 0.0197(4) Uani 1 1 d . . . . .
C29 C 0.41071(18) 0.68710(18) 0.45546(15) 0.0210(4) Uani 1 1 d . . . . .
H29A H 0.462143 0.675477 0.507551 0.025 Uiso 1 1 calc R U . . .
C30 C 0.37747(19) 0.79365(18) 0.47296(16) 0.0224(4) Uani 1 1 d . . . . .
C31 C 0.3015(2) 0.8104(2) 0.39721(18) 0.0285(5) Uani 1 1 d . . . . .
H31A H 0.279992 0.883847 0.409499 0.034 Uiso 1 1 calc R U . . .
C32 C 0.2574(2) 0.7199(2) 0.30381(18) 0.0309(5) Uani 1 1 d . . . . .
H32A H 0.204099 0.730838 0.252624 0.037 Uiso 1 1 calc R U . . .
C33 C 0.29016(19) 0.61385(19) 0.28438(16) 0.0244(4) Uani 1 1 d . . . . .
H33A H 0.260469 0.552086 0.219806 0.029 Uiso 1 1 calc R U . . .
C34 C 0.4215(2) 0.8885(2) 0.57692(18) 0.0306(5) Uani 1 1 d . . . . .

loop_
_atom_site_aniso_label
_atom_site_aniso_U_11
_atom_site_aniso_U_22
_atom_site_aniso_U_33
_atom_site_aniso_U_23
_atom_site_aniso_U_13
_atom_site_aniso_U_12
S1 0.0168(2) 0.0283(3) 0.0146(2) 0.00359(19) 0.00025(18) 0.0091(2)
S2 0.0139(2) 0.0251(3) 0.0142(2) 0.00304(19) 0.00036(17) 0.0041(2)
F1 0.218(7) 0.0298(17) 0.0365(17) 0.0097(12) 0.055(3) 0.026(3)
F2 0.0513(18) 0.0474(17) 0.082(2) -0.0307(16) 0.0053(16) -0.0192(14)
F3 0.085(2) 0.0418(14) 0.0438(14) 0.0169(11) 0.0220(14) 0.0451(15)
F4 0.087(8) 0.060(6) 0.025(3) 0.020(3) 0.018(3) 0.021(3)
F5 0.061(4) 0.035(5) 0.023(3) 0.009(3) 0.011(3) 0.028(4)
F6 0.042(4) 0.020(2) 0.038(3) -0.002(2) -0.011(2) 0.002(2)
F4B 0.032(4) 0.061(7) 0.058(7) -0.019(4) -0.012(4) 0.021(5)
F5B 0.041(3) 0.032(3) 0.030(4) 0.011(3) 0.009(2) 0.002(4)
F6B 0.066(6) 0.018(5) 0.064(6) 0.007(4) 0.029(4) 0.006(4)
O1 0.0284(8) 0.0384(9) 0.0141(7) 0.0024(6) 0.0005(6) 0.0144(7)
O2 0.0158(7) 0.0388(9) 0.0199(7) 0.0036(6) -0.0007(6) 0.0119(7)
O3 0.0142(7) 0.0310(8) 0.0192(7) 0.0022(6) 0.0008(5) 0.0048(6)
O4 0.0235(8) 0.0334(8) 0.0141(7) 0.0015(6) -0.0002(6) 0.0047(7)
N1 0.0177(9) 0.0241(9) 0.0163(8) 0.0056(7) 0.0038(6) 0.0080(7)
N2 0.0142(8) 0.0239(9) 0.0144(8) 0.0034(7) -0.0019(6) 0.0026(7)
C1 0.0138(9) 0.0199(10) 0.0146(9) 0.0028(7) 0.0016(7) 0.0036(8)
C2 0.0195(10) 0.0221(10) 0.0210(10) -0.0009(8) -0.0019(8) 0.0022(8)
C3 0.0242(11) 0.0216(11) 0.0244(11) -0.0044(8) 0.0000(8) 0.0050(9)
C4 0.0304(12) 0.0174(10) 0.0395(13) 0.0079(9) 0.0046(10) 0.0057(9)
C5 0.0287(12) 0.0244(11) 0.0250(11) 0.0110(9) 0.0036(9) 0.0073(9)
C6 0.0221(11) 0.0223(10) 0.0204(10) 0.0075(8) 0.0041(8) 0.0047(9)
C7 0.0177(10) 0.0194(10) 0.0211(10) 0.0065(8) 0.0023(8) 0.0032(8)
C8 0.0152(10) 0.0223(10) 0.0256(10) 0.0060(8) 0.0034(8) 0.0038(8)
C9 0.0237(11) 0.0278(11) 0.0246(11) 0.0063(9) -0.0027(8) 0.0095(9)
C10 0.0241(11) 0.0284(11) 0.0223(10) 0.0040(9) 0.0053(8) 0.0110(9)
C11 0.0188(10) 0.0243(11) 0.0224(10) 0.0094(8) 0.0013(8) 0.0100(9)
C12 0.0236(11) 0.0287(11) 0.0233(10) 0.0091(9) 0.0020(8) 0.0102(9)
C13 0.0305(12) 0.0280(12) 0.0301(12) 0.0116(9) 0.0021(9) 0.0101(10)
C14 0.0284(12) 0.0301(12) 0.0433(14) 0.0218(11) 0.0006(10) 0.0056(10)
C15 0.0277(12) 0.0411(14) 0.0391(13) 0.0282(11) 0.0100(10) 0.0151(11)
C16 0.0268(12) 0.0337(12) 0.0256(11) 0.0160(9) 0.0069(9) 0.0147(10)
C17 0.066(2) 0.0240(13) 0.0493(17) 0.0091(12) 0.0147(14) 0.0019(13)
C18 0.0158(10) 0.0183(10) 0.0163(9) 0.0020(7) -0.0012(7) 0.0020(8)
C19 0.0179(10) 0.0239(11) 0.0276(11) 0.0050(9) -0.0014(8) 0.0068(9)
C20 0.0174(11) 0.0352(13) 0.0329(12) 0.0063(10) -0.0001(9) 0.0069(10)
C21 0.0189(11) 0.0403(14) 0.0255(11) 0.0065(10) -0.0049(9) -0.0016(10)
C22 0.0241(12) 0.0255(12) 0.0318(12) -0.0046(9) -0.0039(9) -0.0022(10)
C23 0.0208(11) 0.0249(11) 0.0283(11) -0.0034(9) -0.0013(9) 0.0057(9)
C24 0.0227(11) 0.0356(13) 0.0242(11) 0.0135(9) -0.0050(8) -0.0027(10)
C25 0.0306(13) 0.0498(16) 0.0312(13) 0.0225(12) -0.0037(10) -0.0110(12)
C26 0.0182(11) 0.0547(16) 0.0266(12) 0.0026(11) 0.0035(9) -0.0054(11)
C27 0.0352(14) 0.0305(13) 0.0579(17) 0.0195(12) -0.0121(12) -0.0078(11)
C28 0.0139(9) 0.0259(11) 0.0201(10) 0.0101(8) 0.0020(7) 0.0026(8)
C29 0.0178(10) 0.0265(11) 0.0198(10) 0.0089(8) 0.0030(8) 0.0052(8)
C30 0.0185(10) 0.0246(11) 0.0255(10) 0.0104(9) 0.0073(8) 0.0037(9)
C31 0.0231(11) 0.0283(12) 0.0404(13) 0.0195(10) 0.0057(9) 0.0064(9)
C32 0.0233(11) 0.0386(14) 0.0374(13) 0.0240(11) -0.0029(9) 0.0040(10)
C33 0.0186(10) 0.0297(12) 0.0240(10) 0.0127(9) -0.0026(8) -0.0017(9)
C34 0.0323(13) 0.0279(12) 0.0316(12) 0.0082(10) 0.0076(10) 0.0083(10)

loop_
_atom_type_symbol
_atom_type_description
_atom_type_scat_dispersion_real
_atom_type_scat_dispersion_imag
_atom_type_scat_source
C C 0.0033 0.0016 'International Tables Vol C Tables 4.2.6.8 and 6.1.1.4'
H H 0 0 'International Tables Vol C Tables 4.2.6.8 and 6.1.1.4'
N N 0.0061 0.0033 'International Tables Vol C Tables 4.2.6.8 and 6.1.1.4'
O O 0.0106 0.006 'International Tables Vol C Tables 4.2.6.8 and 6.1.1.4'
F F 0.0171 0.0103 'International Tables Vol C Tables 4.2.6.8 and 6.1.1.4'
S S 0.1246 0.1234 'International Tables Vol C Tables 4.2.6.8 and 6.1.1.4'

loop_
_geom_angle_atom_site_label_1
_geom_angle_atom_site_label_2
_geom_angle_atom_site_label_3
_geom_angle
O1 S1 O2 119.59(9)
O1 S1 N1 109.35(9)
O2 S1 N1 104.83(9)
O1 S1 C11 106.98(9)
O2 S1 C11 105.48(9)
N1 S1 C11 110.44(9)
O4 S2 O3 119.21(8)
O4 S2 N2 109.26(9)
O3 S2 N2 105.33(9)
O4 S2 C28 107.45(9)
O3 S2 C28 105.44(9)
N2 S2 C28 109.92(9)
C1 N1 S1 126.81(13)
C1 N1 H1 113.9(17)
S1 N1 H1 111.3(17)
C18 N2 S2 127.30(13)
C18 N2 H2 115.9(17)
S2 N2 H2 109.4(17)
N1 C1 C7 112.66(16)
N1 C1 C2 111.04(15)
C7 C1 C2 109.71(15)
N1 C1 C6 105.27(15)
C7 C1 C6 109.13(15)
C2 C1 C6 108.88(16)
C1 C2 C3 109.19(16)
C1 C2 H2A 109.8
C3 C2 H2A 109.8
C1 C2 H2B 109.8
C3 C2 H2B 109.8
H2A C2 H2B 108.3
C4 C3 C10 109.84(18)
C4 C3 C2 109.59(17)
C10 C3 C2 109.35(18)
C4 C3 H3A 109.3
C10 C3 H3A 109.3
C2 C3 H3A 109.3
C3 C4 C5 109.54(17)
C3 C4 H4A 109.8
C5 C4 H4A 109.8
C3 C4 H4B 109.8
C5 C4 H4B 109.8
H4A C4 H4B 108.2
C9 C5 C4 109.69(17)
C9 C5 C6 109.24(17)
C4 C5 C6 109.05(18)
C9 C5 H5A 109.6
C4 C5 H5A 109.6
C6 C5 H5A 109.6
C5 C6 C1 110.02(16)
C5 C6 H6A 109.7
C1 C6 H6A 109.7
C5 C6 H6B 109.7
C1 C6 H6B 109.7
H6A C6 H6B 108.2
C1 C7 C8 109.87(16)
C1 C7 H7A 109.7
C8 C7 H7A 109.7
C1 C7 H7B 109.7
C8 C7 H7B 109.7
H7A C7 H7B 108.2
C9 C8 C10 109.63(17)
C9 C8 C7 109.62(16)
C10 C8 C7 108.63(16)
C9 C8 H8A 109.6
C10 C8 H8A 109.6
C7 C8 H8A 109.6
C5 C9 C8 109.79(16)
C5 C9 H9A 109.7
C8 C9 H9A 109.7
C5 C9 H9B 109.7
C8 C9 H9B 109.7
H9A C9 H9B 108.2
C3 C10 C8 109.69(16)
C3 C10 H10A 109.7
C8 C10 H10A 109.7
C3 C10 H10B 109.7
C8 C10 H10B 109.7
H10A C10 H10B 108.2
C12 C11 C16 120.4(2)
C12 C11 S1 119.21(15)
C16 C11 S1 120.36(16)
C13 C12 C11 119.0(2)
C13 C12 H12A 120.5
C11 C12 H12A 120.5
C12 C13 C14 120.5(2)
C12 C13 C17 119.7(2)
C14 C13 C17 119.8(2)
C15 C14 C13 119.9(2)
C15 C14 H14A 120.1
C13 C14 H14A 120.1
C16 C15 C14 120.3(2)
C16 C15 H15A 119.9
C14 C15 H15A 119.9
C15 C16 C11 120.0(2)
C15 C16 H16A 120
C11 C16 H16A 120
F1 C17 F2 115.3(4)
F3B C17 F2B 116.3(7)
F1 C17 F3 101.5(4)
F2 C17 F3 98.6(3)
F3B C17 C13 120.5(5)
F1 C17 C13 115.5(4)
F2 C17 C13 114.7(3)
F2B C17 C13 115.5(5)
F3 C17 C13 108.4(2)
F3B C17 F1B 103.5(6)
F2B C17 F1B 87.3(4)
C13 C17 F1B 106.1(3)
N2 C18 C19 112.94(16)
N2 C18 C23 110.79(16)
C19 C18 C23 109.49(16)
N2 C18 C24 104.71(15)
C19 C18 C24 109.11(17)
C23 C18 C24 109.68(17)
C18 C19 C20 109.58(18)
C18 C19 H19A 109.8
C20 C19 H19A 109.8
C18 C19 H19B 109.8
C20 C19 H19B 109.8
H19A C19 H19B 108.2
C26 C20 C21 109.7(2)
C26 C20 C19 109.39(18)
C21 C20 C19 109.29(17)
C26 C20 H20A 109.5
C21 C20 H20A 109.5
C19 C20 H20A 109.5
C22 C21 C20 109.58(17)
C22 C21 H21A 109.8
C20 C21 H21A 109.8
C22 C21 H21B 109.8
C20 C21 H21B 109.8
H21A C21 H21B 108.2
C21 C22 C27 109.6(2)
C21 C22 C23 109.43(19)
C27 C22 C23 109.82(19)
C21 C22 H22A 109.3
C27 C22 H22A 109.3
C23 C22 H22A 109.3
C18 C23 C22 108.98(17)
C18 C23 H23A 109.9
C22 C23 H23A 109.9
C18 C23 H23B 109.9
C22 C23 H23B 109.9
H23A C23 H23B 108.3
C18 C24 C25 109.42(17)
C18 C24 H24A 109.8
C25 C24 H24A 109.8
C18 C24 H24B 109.8
C25 C24 H24B 109.8
H24A C24 H24B 108.2
C26 C25 C27 109.7(2)
C26 C25 C24 109.4(2)
C27 C25 C24 109.5(2)
C26 C25 H25A 109.4
C27 C25 H25A 109.4
C24 C25 H25A 109.4
C25 C26 C20 109.64(18)
C25 C26 H26A 109.7
C20 C26 H26A 109.7
C25 C26 H26B 109.7
C20 C26 H26B 109.7
H26A C26 H26B 108.2
C25 C27 C22 109.30(19)
C25 C27 H27A 109.8
C22 C27 H27A 109.8
C25 C27 H27B 109.8
C22 C27 H27B 109.8
H27A C27 H27B 108.3
C29 C28 C33 121.01(19)
C29 C28 S2 119.40(15)
C33 C28 S2 119.59(16)
C28 C29 C30 118.73(19)
C28 C29 H29A 120.6
C30 C29 H29A 120.6
C31 C30 C29 120.7(2)
C31 C30 C34 120.7(2)
C29 C30 C34 118.57(19)
C32 C31 C30 119.7(2)
C32 C31 H31A 120.1
C30 C31 H31A 120.1
C33 C32 C31 120.5(2)
C33 C32 H32A 119.7
C31 C32 H32A 119.7
C32 C33 C28 119.3(2)
C32 C33 H33A 120.4
C28 C33 H33A 120.4
F5 C34 F4 108.7(10)
F4B C34 F6B 108.2(10)
F5 C34 F6 106.3(8)
F4 C34 F6 107.2(10)
F4B C34 F5B 103.6(12)
F6B C34 F5B 103.6(12)
F5 C34 C30 112.3(4)
F4B C34 C30 114.3(8)
F4 C34 C30 111.4(6)
F6B C34 C30 114.1(6)
F6 C34 C30 110.7(6)
F5B C34 C30 112.0(6)

loop_
_geom_bond_atom_site_label_1
_geom_bond_atom_site_label_2
_geom_bond_distance
S1 O1 1.4268(14)
S1 O2 1.4472(14)
S1 N1 1.6130(17)
S1 C11 1.778(2)
S2 O4 1.4276(14)
S2 O3 1.4468(14)
S2 N2 1.6091(17)
S2 C28 1.777(2)
F1 C17 1.240(7)
F2 C17 1.312(4)
F3 C17 1.433(4)
F1B C17 1.493(7)
F2B C17 1.393(11)
F3B C17 1.115(8)
F4 C34 1.332(15)
F5 C34 1.330(11)
F6 C34 1.350(16)
F4B C34 1.33(2)
F5B C34 1.354(17)
F6B C34 1.333(15)
N1 C1 1.491(2)
N1 H1 0.88(3)
N2 C18 1.494(2)
N2 H2 0.85(2)
C1 C7 1.531(3)
C1 C2 1.534(3)
C1 C6 1.538(3)
C2 C3 1.539(3)
C2 H2A 0.99
C2 H2B 0.99
C3 C4 1.528(3)
C3 C10 1.530(3)
C3 H3A 1
C4 C5 1.530(3)
C4 H4A 0.99
C4 H4B 0.99
C5 C9 1.528(3)
C5 C6 1.536(3)
C5 H5A 1
C6 H6A 0.99
C6 H6B 0.99
C7 C8 1.536(3)
C7 H7A 0.99
C7 H7B 0.99
C8 C9 1.530(3)
C8 C10 1.534(3)
C8 H8A 1
C9 H9A 0.99
C9 H9B 0.99
C10 H10A 0.99
C10 H10B 0.99
C11 C12 1.389(3)
C11 C16 1.392(3)
C12 C13 1.387(3)
C12 H12A 0.95
C13 C14 1.394(3)
C13 C17 1.487(3)
C14 C15 1.378(3)
C14 H14A 0.95
C15 C16 1.377(3)
C15 H15A 0.95
C16 H16A 0.95
C18 C19 1.531(3)
C18 C23 1.534(3)
C18 C24 1.535(3)
C19 C20 1.534(3)
C19 H19A 0.99
C19 H19B 0.99
C20 C26 1.526(3)
C20 C21 1.528(3)
C20 H20A 1
C21 C22 1.525(3)
C21 H21A 0.99
C21 H21B 0.99
C22 C27 1.532(3)
C22 C23 1.539(3)
C22 H22A 1
C23 H23A 0.99
C23 H23B 0.99
C24 C25 1.537(3)
C24 H24A 0.99
C24 H24B 0.99
C25 C26 1.524(4)
C25 C27 1.529(4)
C25 H25A 1
C26 H26A 0.99
C26 H26B 0.99
C27 H27A 0.99
C27 H27B 0.99
C28 C29 1.385(3)
C28 C33 1.396(3)
C29 C30 1.390(3)
C29 H29A 0.95
C30 C31 1.389(3)
C30 C34 1.499(3)
C31 C32 1.383(3)
C31 H31A 0.95
C32 C33 1.378(3)
C32 H32A 0.95
C33 H33A 0.95

loop_
_geom_hbond_atom_site_label_D
_geom_hbond_atom_site_label_H
_geom_hbond_atom_site_label_A
_geom_hbond_distance_DH
_geom_hbond_distance_HA
_geom_hbond_distance_DA
_geom_hbond_angle_DHA
_geom_hbond_site_symmetry_A
N1 H1 O2 0.88(3) 2.05(3) 2.922(2) 171(2) 2_765
N2 H2 O3 0.85(2) 2.09(2) 2.937(2) 175(2) 2_666

loop_
_geom_torsion_atom_site_label_1
_geom_torsion_atom_site_label_2
_geom_torsion_atom_site_label_3
_geom_torsion_atom_site_label_4
_geom_torsion
O1 S1 N1 C1 -41.17(19)
O2 S1 N1 C1 -170.54(16)
C11 S1 N1 C1 76.29(18)
O4 S2 N2 C18 -41.01(18)
O3 S2 N2 C18 -170.19(15)
C28 S2 N2 C18 76.67(18)
S1 N1 C1 C7 -52.6(2)
S1 N1 C1 C2 70.9(2)
S1 N1 C1 C6 -171.39(14)
N1 C1 C2 C3 175.44(16)
C7 C1 C2 C3 -59.4(2)
C6 C1 C2 C3 60.0(2)
C1 C2 C3 C4 -60.6(2)
C1 C2 C3 C10 59.8(2)
C10 C3 C4 C5 -59.6(2)
C2 C3 C4 C5 60.6(2)
C3 C4 C5 C9 59.7(2)
C3 C4 C5 C6 -59.9(2)
C9 C5 C6 C1 -59.8(2)
C4 C5 C6 C1 60.0(2)
N1 C1 C6 C5 -179.32(16)
C7 C1 C6 C5 59.5(2)
C2 C1 C6 C5 -60.2(2)
N1 C1 C7 C8 -175.77(15)
C2 C1 C7 C8 60.0(2)
C6 C1 C7 C8 -59.2(2)
C1 C7 C8 C9 59.6(2)
C1 C7 C8 C10 -60.1(2)
C4 C5 C9 C8 -59.7(2)
C6 C5 C9 C8 59.8(2)
C10 C8 C9 C5 59.3(2)
C7 C8 C9 C5 -59.9(2)
C4 C3 C10 C8 59.4(2)
C2 C3 C10 C8 -60.9(2)
C9 C8 C10 C3 -59.1(2)
C7 C8 C10 C3 60.7(2)
O1 S1 C11 C12 -161.36(15)
O2 S1 C11 C12 -33.01(18)
N1 S1 C11 C12 79.73(17)
O1 S1 C11 C16 16.88(19)
O2 S1 C11 C16 145.22(16)
N1 S1 C11 C16 -102.03(17)
C16 C11 C12 C13 -0.8(3)
S1 C11 C12 C13 177.38(16)
C11 C12 C13 C14 1.4(3)
C11 C12 C13 C17 -177.3(2)
C12 C13 C14 C15 -0.4(3)
C17 C13 C14 C15 178.3(2)
C13 C14 C15 C16 -1.2(3)
C14 C15 C16 C11 1.8(3)
C12 C11 C16 C15 -0.7(3)
S1 C11 C16 C15 -178.93(16)
C12 C13 C17 F3B 133.0(6)
C14 C13 C17 F3B -45.7(7)
C12 C13 C17 F1 -22.9(5)
C14 C13 C17 F1 158.3(4)
C12 C13 C17 F2 -160.8(3)
C14 C13 C17 F2 20.5(4)
C12 C13 C17 F2B -15.3(5)
C14 C13 C17 F2B 166.0(4)
C12 C13 C17 F3 90.2(3)
C14 C13 C17 F3 -88.5(3)
C12 C13 C17 F1B -110.1(4)
C14 C13 C17 F1B 71.2(4)
S2 N2 C18 C19 -52.2(2)
S2 N2 C18 C23 71.0(2)
S2 N2 C18 C24 -170.78(15)
N2 C18 C19 C20 -176.01(16)
C23 C18 C19 C20 60.0(2)
C24 C18 C19 C20 -60.0(2)
C18 C19 C20 C26 60.2(2)
C18 C19 C20 C21 -59.9(2)
C26 C20 C21 C22 -59.6(2)
C19 C20 C21 C22 60.3(2)
C20 C21 C22 C27 59.8(2)
C20 C21 C22 C23 -60.7(2)
N2 C18 C23 C22 174.82(17)
C19 C18 C23 C22 -60.0(2)
C24 C18 C23 C22 59.7(2)
C21 C22 C23 C18 60.3(2)
C27 C22 C23 C18 -60.0(2)
N2 C18 C24 C25 -178.90(18)
C19 C18 C24 C25 59.9(2)
C23 C18 C24 C25 -60.0(2)
C18 C24 C25 C26 -60.1(2)
C18 C24 C25 C27 60.0(3)
C27 C25 C26 C20 -59.8(2)
C24 C25 C26 C20 60.3(2)
C21 C20 C26 C25 59.6(2)
C19 C20 C26 C25 -60.3(2)
C26 C25 C27 C22 59.9(3)
C24 C25 C27 C22 -60.2(3)
C21 C22 C27 C25 -59.9(2)
C23 C22 C27 C25 60.4(3)
O4 S2 C28 C29 -167.58(15)
O3 S2 C28 C29 -39.45(18)
N2 S2 C28 C29 73.62(17)
O4 S2 C28 C33 11.42(19)
O3 S2 C28 C33 139.55(16)
N2 S2 C28 C33 -107.38(17)
C33 C28 C29 C30 -1.1(3)
S2 C28 C29 C30 177.92(15)
C28 C29 C30 C31 0.5(3)
C28 C29 C30 C34 178.33(18)
C29 C30 C31 C32 0.7(3)
C34 C30 C31 C32 -177.1(2)
C30 C31 C32 C33 -1.3(3)
C31 C32 C33 C28 0.7(3)
C29 C28 C33 C32 0.5(3)
S2 C28 C33 C32 -178.50(16)
C31 C30 C34 F5 -14.8(7)
C29 C30 C34 F5 167.4(7)
C31 C30 C34 F4B -145.6(8)
C29 C30 C34 F4B 36.6(8)
C31 C30 C34 F4 107.4(10)
C29 C30 C34 F4 -70.5(10)
C31 C30 C34 F6B -20.4(9)
C29 C30 C34 F6B 161.8(9)
C31 C30 C34 F6 -133.5(6)
C29 C30 C34 F6 48.7(6)
C31 C30 C34 F5B 97.0(12)
C29 C30 C34 F5B -80.9(12)
